data_7704330
loop_
_publ_author_name
'Matos, Cati\'ucia R M O'
'S Junior, Henrique C'
'D'Amato, Dayenny L'
'de Souza, Ac\'acio S'
'Pinheiro, S\'ergio'
'Guedes, Guilherme P.'
'Ferreira, Glaucio B.'
'Alves, Odivaldo C.'
'de Almeida, Filipe B.'
'Garcia, Fl\'avio'
'Ronconi, C\'elia M'

_publ_section_title
;
 Spin-frustration with two quasi-degenerated spin states of a copper(II)
 heptanuclear complex obtained from an amino acid ligand.
;
_journal_issue 45
_journal_name_full 'Dalton transactions (Cambridge, England : 2003)'
_journal_page_first 16359
_journal_page_last 16367
_journal_paper_doi 10.1039/c9dt04501e
_journal_volume 49
_journal_year 2020
_chemical_formula_sum 'C12 H26 Cu3.5 N15 O21'
_chemical_formula_weight 938.87
_space_group_IT_number 2
_space_group_name_Hall '-P 1'
_space_group_name_H-M_alt 'P -1'
_symmetry_cell_setting triclinic
_symmetry_Int_Tables_number 2
_symmetry_space_group_name_Hall '-P 1'
_symmetry_space_group_name_H-M 'P -1'
_atom_sites_solution_hydrogens mixed
_audit_creation_date 2018-09-12T23:31:48-00:00
_audit_creation_method 'WinGX routine CIF_UPDATE'
_audit_update_record
;
2019-09-02 deposited with the CCDC.	2020-05-07 downloaded from the CCDC.
;
_cell_angle_alpha 109.6470(10)
_cell_angle_beta 105.5020(10)
_cell_angle_gamma 102.9360(10)
_cell_formula_units_Z 2
_cell_length_a 11.1571(3)
_cell_length_b 11.6296(4)
_cell_length_c 13.2772(3)
_cell_measurement_reflns_used 7644
_cell_measurement_temperature 293(2)
_cell_measurement_theta_max 26.01
_cell_measurement_theta_min 2.83
_cell_volume 1467.04(8)
_computing_structure_refinement 'SHELXL-2014/7 (Sheldrick, 2014)'
_diffrn_ambient_temperature 293(2)
_diffrn_measured_fraction_theta_full 0.9903
_diffrn_measured_fraction_theta_max 0.99
_diffrn_measurement_device_type 'Bruker APEX-II CCD'
_diffrn_measurement_method '\f and \w scans'
_diffrn_radiation_type MoK\a
_diffrn_radiation_wavelength 0.71073
_diffrn_reflns_av_R_equivalents 0.0258
_diffrn_reflns_av_unetI/netI 0.0249
_diffrn_reflns_Laue_measured_fraction_full 0
_diffrn_reflns_Laue_measured_fraction_max 0.99
_diffrn_reflns_limit_h_max 13
_diffrn_reflns_limit_h_min -13
_diffrn_reflns_limit_k_max 14
_diffrn_reflns_limit_k_min -14
_diffrn_reflns_limit_l_max 15
_diffrn_reflns_limit_l_min -14
_diffrn_reflns_number 17404
_diffrn_reflns_point_group_measured_fraction_full 0
_diffrn_reflns_point_group_measured_fraction_max 0.99
_diffrn_reflns_theta_full 25.3487
_diffrn_reflns_theta_max 25.349
_diffrn_reflns_theta_min 2.288
_exptl_absorpt_coefficient_mu 2.626
_exptl_absorpt_correction_T_max 0.7453
_exptl_absorpt_correction_T_min 0.6267
_exptl_absorpt_correction_type multi-scan
_exptl_absorpt_process_details '(Krause et al., 2015)'
_exptl_crystal_colour green
_exptl_crystal_density_diffrn 2.125
_exptl_crystal_description prism
_exptl_crystal_F_000 945
_exptl_crystal_size_max 0.337
_exptl_crystal_size_mid 0.324
_exptl_crystal_size_min 0.213
_refine_diff_density_max 0.541
_refine_diff_density_min -0.554
_refine_diff_density_rms 0.072
_refine_ls_extinction_method none
_refine_ls_goodness_of_fit_ref 1.019
_refine_ls_hydrogen_treatment constr
_refine_ls_matrix_type full
_refine_ls_number_parameters 514
_refine_ls_number_reflns 5320
_refine_ls_number_restraints 36
_refine_ls_restrained_S_all 1.039
_refine_ls_R_factor_all 0.0412
_refine_ls_R_factor_gt 0.0306
_refine_ls_shift/su_max 0.001
_refine_ls_shift/su_mean 0
_refine_ls_structure_factor_coef Fsqd
_refine_ls_weighting_details 'w=1/[\s^2^(Fo^2^)+(0.0446P)^2^+1.6809P] where P=(Fo^2^+2Fc^2^)/3'
_refine_ls_weighting_scheme calc
_refine_ls_wR_factor_gt 0.0785
_refine_ls_wR_factor_ref 0.0846
_reflns_Friedel_coverage 0
_reflns_number_gt 4417
_reflns_number_total 5320
_reflns_threshold_expression 'I > 2\s(I)'
_cod_data_source_file c9dt04501e2.cif
_cod_data_source_block cumal1a
_cod_depositor_comments 'Adding full bibliography for 7704329--7704330.cif.'
_cod_original_cell_volume 1467.04(7)
_cod_original_formula_sum 'C12 H26 Cu3.50 N15 O21'
_cod_database_code 7704330

loop_
_symmetry_equiv_pos_as_xyz
'x, y, z'
'-x, -y, -z'

loop_
_atom_site_label
_atom_site_type_symbol
_atom_site_fract_x
_atom_site_fract_y
_atom_site_fract_z
_atom_site_U_iso_or_equiv
_atom_site_adp_type
_atom_site_occupancy
_atom_site_site_symmetry_order
_atom_site_calc_flag
_atom_site_refinement_flags_posn
_atom_site_refinement_flags_adp
_atom_site_refinement_flags_occupancy
_atom_site_disorder_assembly
_atom_site_disorder_group
Cu1 Cu 0.32039(4) 0.44159(4) 0.16354(3) 0.02868(11) Uani 1 1 d . . . . .
Cu2 Cu 0.04227(4) 0.43591(4) 0.22590(3) 0.03025(11) Uani 1 1 d . . . . .
Cu3 Cu 0.33476(4) 0.68338(4) 0.40186(3) 0.03538(12) Uani 1 1 d . . . . .
O5 O 0.4077(2) 0.3785(2) 0.0572(2) 0.0438(6) Uani 1 1 d . . . . .
O8 O 0.2321(2) 0.5642(2) 0.0674(2) 0.0394(5) Uani 1 1 d . . . . .
H8E H 0.2892 0.6009 0.0438 0.059 Uiso 1 1 d R U . . .
H8F H 0.2141 0.6251 0.1142 0.059 Uiso 1 1 d R U . . .
O1 O 0.4816(3) 1.0250(3) 0.6932(2) 0.0717(10) Uani 1 1 d . . . . .
O17 O 0.2767(3) 0.7887(3) 0.2675(2) 0.0555(7) Uani 1 1 d . . . . .
H17B H 0.213 0.8125 0.2766 0.083 Uiso 1 1 d R U . . .
H17A H 0.3421 0.8499 0.2819 0.083 Uiso 1 1 d R U . . .
O9 O -0.0041(3) 0.5635(3) 0.1368(2) 0.0494(6) Uani 1 1 d . . . . .
H9A H -0.0671 0.523 0.0737 0.074 Uiso 1 1 d R U . . .
H9B H -0.0124 0.6335 0.1776 0.074 Uiso 1 1 d R U . . .
N9 N 0.4833(2) 0.5872(2) 0.2646(2) 0.0289(6) Uani 1 1 d . . . . .
O7 O 0.2419(2) 0.5002(2) 0.28234(17) 0.0296(5) Uani 1 1 d . . . . .
H7B H 0.2616 0.4497 0.3226 0.044 Uiso 1 1 d R U . . .
O6 O 0.5619(2) 0.3440(2) -0.0098(2) 0.0443(6) Uani 1 1 d . . . . .
O3 O -0.1421(2) 0.3292(3) 0.1947(2) 0.0454(6) Uani 1 1 d . . . . .
O2 O 0.4259(3) 0.8556(3) 0.5290(2) 0.0620(8) Uani 1 1 d . . . . .
N7 N -0.0160(3) 0.1220(3) -0.0607(2) 0.0369(6) Uani 1 1 d . . . . .
H7A H -0.0632 0.0482 -0.1182 0.044 Uiso 1 1 calc R U . . .
O14 O 0.0905(3) 0.9077(3) 0.3292(3) 0.0775(10) Uani 1 1 d . . . . .
N1 N 0.0571(3) 0.5664(3) 0.3741(2) 0.0342(6) Uani 1 1 d . . . . .
N6 N 0.0404(3) 0.3008(3) 0.0897(2) 0.0316(6) Uani 1 1 d . . . . .
O13 O -0.0757(4) 0.9299(4) 0.3776(4) 0.1095(15) Uani 1 1 d . . . . .
N2 N 0.1757(3) 0.6730(3) 0.4370(2) 0.0346(6) Uani 1 1 d . . . . .
O12 O 0.9824(4) 0.1233(3) 0.2618(4) 0.0902(12) Uani 1 1 d . . . . .
N10 N 0.4948(3) 0.6868(3) 0.3652(2) 0.0344(6) Uani 1 1 d . . . . .
N8 N 0.1909(3) 0.1381(3) -0.0808(3) 0.0665(11) Uani 1 1 d . . . . .
H8A H 0.2743 0.1808 -0.0553 0.08 Uiso 1 1 calc R U . . .
H8B H 0.1561 0.065 -0.1408 0.08 Uiso 1 1 calc R U . . .
O15 O -0.0772(3) 0.7455(3) 0.2874(4) 0.0879(12) Uani 1 1 d . . . . .
N5 N 0.1536(3) 0.2948(3) 0.0648(2) 0.0311(6) Uani 1 1 d . . . . .
O10 O 1.1562(3) 0.1301(3) 0.2208(3) 0.0694(9) Uani 1 1 d . . . . .
N3 N 0.0411(3) 0.7038(3) 0.5254(2) 0.0438(7) Uani 1 1 d . . . . .
H3 H 0.0095 0.7387 0.5755 0.053 Uiso 1 1 calc R U . . .
N11 N 0.6852(3) 0.7224(3) 0.3444(2) 0.0374(7) Uani 1 1 d . . . . .
H18 H 0.7671 0.7578 0.3566 0.045 Uiso 1 1 calc R U . . .
N12 N 0.6718(3) 0.8766(3) 0.5081(3) 0.0649(11) Uani 1 1 d . . . . .
H12A H 0.6239 0.9001 0.5467 0.078 Uiso 1 1 calc R U . . .
H12B H 0.7537 0.9236 0.5321 0.078 Uiso 1 1 calc R U . . .
C10 C 0.5981(3) 0.6112(3) 0.2548(3) 0.0311(7) Uani 1 1 d . . . . .
N13 N -0.0191(3) 0.8626(4) 0.3315(3) 0.0533(8) Uani 1 1 d . . . . .
C2 C 0.1640(3) 0.7530(4) 0.5270(3) 0.0397(8) Uani 1 1 d . . . . .
N14 N 1.0971(4) 0.1817(3) 0.2809(3) 0.0520(8) Uani 1 1 d . . . . .
C3 C 0.3995(4) 0.9210(4) 0.6131(3) 0.0525(10) Uani 1 1 d . . . . .
N4 N -0.1473(3) 0.5120(3) 0.3996(3) 0.0494(8) Uani 1 1 d . . . . .
H4B H -0.1816 0.4401 0.3383 0.059 Uiso 1 1 calc R U . . .
H4A H -0.1929 0.534 0.441 0.059 Uiso 1 1 calc R U . . .
C6 C -0.0591(3) 0.1963(3) 0.0132(3) 0.0331(7) Uani 1 1 d . . . . .
C11 C 0.5267(3) 0.4099(3) 0.0647(3) 0.0324(7) Uani 1 1 d . . . . .
C9 C 0.6191(3) 0.7677(3) 0.4115(3) 0.0388(8) Uani 1 1 d . . . . .
C8 C -0.1982(3) 0.1614(4) 0.0042(3) 0.0453(9) Uani 1 1 d . . . . .
H8C H -0.2357 0.0674 -0.0259 0.054 Uiso 1 1 calc R U . . .
H8D H -0.2467 0.1869 -0.052 0.054 Uiso 1 1 calc R U . . .
C1 C -0.0231(3) 0.5895(4) 0.4304(3) 0.0396(8) Uani 1 1 d . . . . .
C5 C 0.1159(3) 0.1850(3) -0.0276(3) 0.0359(7) Uani 1 1 d . . . . .
C12 C 0.6342(3) 0.5298(3) 0.1621(3) 0.0364(8) Uani 1 1 d . . . . .
H12C H 0.7039 0.503 0.1981 0.044 Uiso 1 1 calc R U . . .
H12D H 0.6715 0.5847 0.1291 0.044 Uiso 1 1 calc R U . . .
C7 C -0.2225(3) 0.2202(3) 0.1142(3) 0.0373(8) Uani 1 1 d . . . . .
C4 C 0.2654(4) 0.8783(4) 0.6198(3) 0.0521(10) Uani 1 1 d . . . . .
H4C H 0.2785 0.8724 0.6929 0.062 Uiso 1 1 calc R U . . .
H4D H 0.2284 0.9466 0.6216 0.062 Uiso 1 1 calc R U . . .
Cu4 Cu -0.5 0 0 0.03298(14) Uani 1 2 d S . P . .
O4 O -0.3260(3) 0.1604(3) 0.1189(2) 0.0524(7) Uani 1 1 d . . . . .
O16 O -0.4620(2) -0.0865(2) 0.1016(2) 0.0399(6) Uani 1 1 d . . . . .
H16A H -0.3776 -0.0625 0.1369 0.06 Uiso 1 1 d R U . . .
H16B H -0.4926 -0.1695 0.0617 0.06 Uiso 1 1 d R U . . .
O11 O 1.1504(3) 0.2946(3) 0.3567(3) 0.0704(9) Uani 1 1 d . . . . .
O20A O -0.5847(5) 0.3513(6) 0.3196(7) 0.0613(18) Uani 0.534(5) 1 d . . P A 1
O19A O -0.4047(5) 0.3266(6) 0.3036(5) 0.0646(19) Uani 0.534(5) 1 d . . P A 1
N15A N -0.4634(6) 0.3781(5) 0.3659(5) 0.0428(16) Uani 0.534(5) 1 d . . P A 1
O21A O -0.3750(18) 0.4653(17) 0.472(2) 0.051(3) Uani 0.534(5) 1 d . . P A 1
O18A O -0.6038(12) 0.1380(10) 0.1009(9) 0.059(3) Uani 0.534(5) 1 d . . P A 1
H18D H -0.6223 0.1977 0.0915 0.071 Uiso 0.534(5) 1 d R U P A 1
H18C H -0.5191 0.1582 0.1353 0.071 Uiso 0.534(5) 1 d R U P A 1
O19 O -0.5740(14) 0.1080(12) 0.1139(11) 0.055(3) Uani 0.466(5) 1 d D U P A 2
N15 N -0.5536(8) 0.2121(7) 0.2044(7) 0.056(2) Uani 0.466(5) 1 d D U P A 2
O21 O -0.5683(9) 0.3171(7) 0.2488(7) 0.077(3) Uani 0.466(5) 1 d D U P A 2
O20 O -0.4981(14) 0.1725(12) 0.2695(8) 0.151(5) Uani 0.466(5) 1 d D U P A 2
O18 O -0.404(2) 0.439(2) 0.476(2) 0.055(4) Uani 0.466(5) 1 d . . P A 2
H18B H -0.4772 0.3807 0.4535 0.066 Uiso 0.466(5) 1 d R U P A 2
H18A H -0.4086 0.5095 0.4743 0.066 Uiso 0.466(5) 1 d R U P A 2

loop_
_atom_site_aniso_label
_atom_site_aniso_U_11
_atom_site_aniso_U_22
_atom_site_aniso_U_33
_atom_site_aniso_U_23
_atom_site_aniso_U_13
_atom_site_aniso_U_12
Cu1 0.0237(2) 0.0300(2) 0.0269(2) 0.00489(16) 0.01302(16) 0.00624(16)
Cu2 0.0253(2) 0.0362(2) 0.0267(2) 0.00820(17) 0.01315(16) 0.00972(17)
Cu3 0.0286(2) 0.0421(2) 0.0248(2) 0.00049(17) 0.01336(17) 0.01023(18)
O5 0.0332(13) 0.0359(13) 0.0459(14) -0.0030(11) 0.0237(11) 0.0033(10)
O8 0.0396(13) 0.0433(14) 0.0394(13) 0.0173(11) 0.0216(11) 0.0138(11)
O1 0.0616(19) 0.067(2) 0.0431(16) -0.0172(15) 0.0270(15) -0.0018(15)
O17 0.0463(15) 0.0520(16) 0.0555(17) 0.0071(14) 0.0231(14) 0.0140(13)
O9 0.0457(15) 0.0551(16) 0.0425(14) 0.0194(13) 0.0089(12) 0.0197(13)
N9 0.0277(13) 0.0311(14) 0.0231(13) 0.0043(11) 0.0124(11) 0.0095(11)
O7 0.0248(11) 0.0373(12) 0.0237(10) 0.0077(9) 0.0115(9) 0.0104(9)
O6 0.0498(15) 0.0304(12) 0.0530(15) 0.0055(11) 0.0379(13) 0.0104(11)
O3 0.0327(13) 0.0552(16) 0.0407(14) 0.0101(13) 0.0192(11) 0.0110(12)
O2 0.0483(16) 0.0616(18) 0.0435(15) -0.0141(13) 0.0281(13) 0.0039(14)
N7 0.0315(15) 0.0287(14) 0.0364(15) 0.0014(12) 0.0129(12) 0.0040(12)
O14 0.0379(16) 0.066(2) 0.103(3) 0.0112(19) 0.0345(17) 0.0008(14)
N1 0.0282(14) 0.0492(17) 0.0250(13) 0.0119(13) 0.0126(11) 0.0159(13)
N6 0.0258(13) 0.0344(15) 0.0340(15) 0.0106(12) 0.0151(12) 0.0101(12)
O13 0.093(3) 0.103(3) 0.119(3) 0.008(3) 0.067(3) 0.038(3)
N2 0.0320(15) 0.0446(17) 0.0235(13) 0.0063(12) 0.0142(12) 0.0147(13)
O12 0.082(2) 0.0532(19) 0.127(3) 0.010(2) 0.071(2) 0.0128(18)
N10 0.0291(14) 0.0363(15) 0.0273(14) 0.0021(12) 0.0115(12) 0.0087(12)
N8 0.0410(19) 0.050(2) 0.074(2) -0.0154(18) 0.0314(18) 0.0069(16)
O15 0.054(2) 0.056(2) 0.140(4) 0.030(2) 0.040(2) 0.0084(17)
N5 0.0277(13) 0.0312(14) 0.0339(14) 0.0088(12) 0.0164(12) 0.0109(11)
O10 0.074(2) 0.0476(17) 0.072(2) -0.0017(15) 0.0523(18) 0.0071(15)
N3 0.0394(17) 0.067(2) 0.0305(15) 0.0131(15) 0.0216(13) 0.0285(16)
N11 0.0226(13) 0.0407(16) 0.0328(15) 0.0026(13) 0.0100(12) 0.0027(12)
N12 0.0365(18) 0.059(2) 0.051(2) -0.0188(17) 0.0161(16) -0.0042(16)
C10 0.0265(16) 0.0381(18) 0.0290(16) 0.0123(14) 0.0120(13) 0.0123(14)
N13 0.0381(18) 0.059(2) 0.055(2) 0.0159(17) 0.0165(16) 0.0154(17)
C2 0.0387(19) 0.055(2) 0.0270(17) 0.0105(16) 0.0162(15) 0.0255(17)
N14 0.074(2) 0.0369(18) 0.057(2) 0.0176(16) 0.0429(19) 0.0203(17)
C3 0.050(2) 0.057(2) 0.0300(19) -0.0033(18) 0.0169(18) 0.013(2)
N4 0.0312(16) 0.079(2) 0.0424(17) 0.0223(17) 0.0231(14) 0.0198(16)
C6 0.0302(17) 0.0341(18) 0.0283(16) 0.0079(14) 0.0111(14) 0.0069(14)
C11 0.0392(19) 0.0279(16) 0.0392(18) 0.0158(14) 0.0242(15) 0.0134(14)
C9 0.0264(17) 0.043(2) 0.0327(18) 0.0051(16) 0.0082(14) 0.0075(15)
C8 0.0305(18) 0.053(2) 0.041(2) 0.0112(18) 0.0138(16) 0.0072(16)
C1 0.0376(19) 0.064(2) 0.0306(18) 0.0229(18) 0.0191(15) 0.0286(18)
C5 0.0342(18) 0.0286(17) 0.0396(18) 0.0083(15) 0.0166(15) 0.0075(14)
C12 0.0273(17) 0.047(2) 0.0344(18) 0.0120(16) 0.0167(14) 0.0146(15)
C7 0.0280(17) 0.045(2) 0.043(2) 0.0212(17) 0.0166(15) 0.0119(16)
C4 0.048(2) 0.063(3) 0.0332(19) 0.0001(18) 0.0194(17) 0.023(2)
Cu4 0.0274(3) 0.0305(3) 0.0299(3) 0.0067(2) 0.0102(2) 0.0001(2)
O4 0.0522(16) 0.0532(16) 0.0479(15) 0.0168(13) 0.0296(13) 0.0049(13)
O16 0.0413(14) 0.0324(12) 0.0328(12) 0.0073(10) 0.0106(11) 0.0034(10)
O11 0.093(2) 0.0415(16) 0.0602(19) -0.0039(14) 0.0477(18) 0.0098(16)
O20A 0.031(3) 0.063(4) 0.083(5) 0.024(4) 0.021(3) 0.017(3)
O19A 0.039(3) 0.074(4) 0.062(4) 0.005(3) 0.026(3) 0.016(3)
N15A 0.044(4) 0.037(3) 0.051(4) 0.020(3) 0.021(3) 0.016(3)
O21A 0.045(6) 0.059(8) 0.051(5) 0.016(5) 0.030(4) 0.020(6)
O18A 0.056(7) 0.036(5) 0.057(5) 0.002(4) 0.013(4) 0.004(3)
O19 0.045(6) 0.048(6) 0.067(5) 0.021(4) 0.015(4) 0.016(4)
N15 0.079(5) 0.063(5) 0.064(5) 0.046(4) 0.041(4) 0.044(4)
O21 0.105(6) 0.050(4) 0.045(4) 0.006(3) -0.004(4) 0.036(4)
O20 0.261(13) 0.173(10) 0.079(5) 0.065(6) 0.059(7) 0.167(10)
O18 0.063(11) 0.050(7) 0.034(5) 0.008(4) 0.017(6) 0.001(6)

loop_
_atom_type_symbol
_atom_type_description
_atom_type_scat_dispersion_real
_atom_type_scat_dispersion_imag
_atom_type_scat_source
C C 0.0033 0.0016 'International Tables Vol C Tables 4.2.6.8 and 6.1.1.4'
H H 0 0 'International Tables Vol C Tables 4.2.6.8 and 6.1.1.4'
N N 0.0061 0.0033 'International Tables Vol C Tables 4.2.6.8 and 6.1.1.4'
O O 0.0106 0.006 'International Tables Vol C Tables 4.2.6.8 and 6.1.1.4'
Cu Cu 0.3201 1.2651 'International Tables Vol C Tables 4.2.6.8 and 6.1.1.4'

loop_
_geom_angle_atom_site_label_1
_geom_angle_atom_site_label_2
_geom_angle_atom_site_label_3
_geom_angle
_geom_angle_site_symmetry_1
_geom_angle_site_symmetry_2
_geom_angle_site_symmetry_3
_geom_angle_publ_flag
O5 Cu1 O7 174.37(10) . . . yes
O5 Cu1 O8 94.32(9) . . . yes
O5 Cu1 N5 92.05(11) . . . yes
O5 Cu1 N9 89.48(12) . . . yes
O7 Cu1 O8 91.14(9) . . . yes
O7 Cu1 N5 89.55(11) . . . yes
O7 Cu1 N9 88.88(11) . . . yes
O8 Cu1 N5 87.51(11) . . . yes
O8 Cu1 N9 92.92(12) . . . yes
N5 Cu1 N9 178.38(12) . . . yes
O3 Cu2 O7 159.67(12) . . . yes
O3 Cu2 O9 99.49(13) . . . yes
O3 Cu2 N1 92.35(13) . . . yes
O3 Cu2 N6 89.37(13) . . . yes
O7 Cu2 O9 100.81(11) . . . yes
O7 Cu2 N1 88.39(12) . . . yes
O7 Cu2 N6 87.93(12) . . . yes
O9 Cu2 N1 91.19(12) . . . yes
O9 Cu2 N6 94.39(12) . . . yes
N1 Cu2 N6 173.81(14) . . . yes
O2 Cu3 O7 174.72(11) . . . yes
O2 Cu3 O17 89.09(11) . . . yes
O2 Cu3 N2 90.11(13) . . . yes
O2 Cu3 N10 91.56(13) . . . yes
O7 Cu3 O17 96.01(9) . . . yes
O7 Cu3 N2 88.12(11) . . . yes
O7 Cu3 N10 90.09(11) . . . yes
O17 Cu3 N2 94.61(12) . . . yes
O17 Cu3 N10 86.89(12) . . . yes
N2 Cu3 N10 177.78(15) . . . yes
O4 Cu4 O16 87.99(11) . . . yes
O4 Cu4 O18A 81.7(3) . . . yes
O4 Cu4 O19 78.7(4) . . . yes
O4 Cu4 O4 180.00 . . 2_455 yes
O4 Cu4 O16 92.01(11) . . 2_455 yes
O4 Cu4 O18A 98.3(3) . . 2_455 yes
O4 Cu4 O19 101.3(4) . . 2_455 yes
O16 Cu4 O18A 98.7(3) . . . yes
O16 Cu4 O19 87.4(4) . . . yes
O4 Cu4 O16 92.01(11) 2_455 . . yes
O16 Cu4 O16 180.00 . . 2_455 yes
O16 Cu4 O18A 81.3(3) . . 2_455 yes
O16 Cu4 O19 92.7(4) . . 2_455 yes
O4 Cu4 O18A 98.3(3) 2_455 . . yes
O16 Cu4 O18A 81.3(3) 2_455 . . yes
O18A Cu4 O18A 180.00 . . 2_455 yes
O4 Cu4 O19 101.3(4) 2_455 . . yes
O16 Cu4 O19 92.7(4) 2_455 . . yes
O19 Cu4 O19 180.00 . . 2_455 yes
O4 Cu4 O16 87.99(11) 2_455 . 2_455 yes
O4 Cu4 O18A 81.7(3) 2_455 . 2_455 yes
O4 Cu4 O19 78.7(4) 2_455 . 2_455 yes
O16 Cu4 O18A 98.7(3) 2_455 . 2_455 yes
O16 Cu4 O19 87.4(4) 2_455 . 2_455 yes
Cu3 O2 C3 133.8(3) . . . yes
Cu2 O3 C7 132.5(2) . . . yes
Cu4 O4 C7 135.5(2) . . . yes
Cu1 O5 C11 133.4(2) . . . yes
Cu1 O7 Cu2 116.24(10) . . . yes
Cu1 O7 Cu3 115.95(12) . . . yes
Cu2 O7 Cu3 116.01(11) . . . yes
Cu4 O19 N15 149.2(12) . . . yes
Cu1 O21 N15 131.6(7) 1_455 . . yes
Cu2 N1 C1 136.5(3) . . . yes
N2 N1 C1 105.9(3) . . . yes
Cu2 N1 N2 117.3(2) . . . yes
N1 N2 C2 108.7(3) . . . yes
Cu3 N2 N1 123.7(2) . . . yes
Cu3 N2 C2 127.1(3) . . . yes
C1 N3 C2 107.5(3) . . . yes
N6 N5 C5 106.5(3) . . . yes
Cu1 N5 C5 135.6(3) . . . yes
Cu1 N5 N6 117.9(2) . . . yes
Cu2 N6 N5 123.8(2) . . . yes
Cu2 N6 C6 127.7(3) . . . yes
N5 N6 C6 108.2(3) . . . yes
C5 N7 C6 107.4(3) . . . yes
Cu2 O7 H7B 101.00 . . . no
Cu3 O7 H7B 104.00 . . . no
Cu1 O7 H7B 100.00 . . . no
H8E O8 H8F 108.00 . . . no
Cu1 O8 H8F 110.00 . . . no
Cu1 O8 H8E 111.00 . . . no
Cu2 O9 H9B 116.00 . . . no
Cu1 N9 C10 128.8(2) . . . yes
Cu2 O9 H9A 113.00 . . . no
N10 N9 C10 107.8(3) . . . yes
Cu1 N9 N10 123.4(3) . . . yes
H9A O9 H9B 111.00 . . . no
Cu3 N10 C9 135.4(2) . . . yes
N9 N10 C9 106.5(3) . . . yes
Cu3 N10 N9 118.0(2) . . . yes
C9 N11 C10 106.9(3) . . . yes
O20 N15 O21 116.5(9) . . . yes
O19 N15 O21 151.2(11) . . . yes
O19 N15 O20 92.2(11) . . . yes
Cu4 O16 H16A 110.00 . . . no
H16A O16 H16B 109.00 . . . no
Cu4 O16 H16B 110.00 . . . no
Cu3 O17 H17A 109.00 . . . no
H17A O17 H17B 112.00 . . . no
Cu3 O17 H17B 107.00 . . . no
Cu4 O18A H18D 129.00 . . . no
H18C O18A H18D 112.00 . . . no
Cu4 O18A H18C 64.00 . . . no
N1 C1 N3 109.2(3) . . . yes
N1 C1 N4 125.8(4) . . . yes
N3 C1 N4 125.0(3) . . . yes
N3 C2 C4 123.4(3) . . . yes
N2 C2 C4 128.0(4) . . . yes
N2 C2 N3 108.6(3) . . . yes
O1 C3 O2 122.2(4) . . . yes
C1 N3 H3 126.00 . . . no
C2 N3 H3 126.00 . . . no
O1 C3 C4 116.2(4) . . . yes
O2 C3 C4 121.6(4) . . . yes
C2 C4 C3 118.3(3) . . . no
H4A N4 H4B 120.00 . . . no
C1 N4 H4A 120.00 . . . no
C1 N4 H4B 120.00 . . . no
N5 C5 N7 108.9(3) . . . yes
N5 C5 N8 127.5(4) . . . yes
N7 C5 N8 123.6(3) . . . yes
N6 C6 N7 109.0(3) . . . yes
N7 C6 C8 123.5(3) . . . yes
N6 C6 C8 127.4(3) . . . yes
C6 N7 H7A 126.00 . . . no
C5 N7 H7A 126.00 . . . no
O3 C7 O4 122.5(3) . . . yes
O4 C7 C8 116.8(3) . . . yes
O3 C7 C8 120.7(3) . . . yes
C5 N8 H8B 120.00 . . . no
H8A N8 H8B 120.00 . . . no
C5 N8 H8A 120.00 . . . no
C6 C8 C7 116.7(3) . . . no
N10 C9 N11 109.2(3) . . . yes
N10 C9 N12 126.1(3) . . . yes
N11 C9 N12 124.7(3) . . . yes
N9 C10 N11 109.7(3) . . . yes
N9 C10 C12 127.0(3) . . . yes
N11 C10 C12 123.3(3) . . . yes
O5 C11 O6 121.7(3) . . . yes
O5 C11 C12 122.5(3) . . . yes
O6 C11 C12 115.8(3) . . . yes
C9 N11 H18 127.00 . . . no
C10 N11 H18 127.00 . . . no
C10 C12 C11 118.1(3) . . . no
C9 N12 H12A 120.00 . . . no
C9 N12 H12B 120.00 . . . no
H12A N12 H12B 120.00 . . . no
C2 C4 H4C 108.00 . . . no
C2 C4 H4D 108.00 . . . no
C3 C4 H4C 108.00 . . . no
C3 C4 H4D 108.00 . . . no
H4C C4 H4D 107.00 . . . no
C6 C8 H8C 108.00 . . . no
C6 C8 H8D 108.00 . . . no
C7 C8 H8C 108.00 . . . no
C7 C8 H8D 108.00 . . . no
H8C C8 H8D 107.00 . . . no
C10 C12 H12C 108.00 . . . no
C10 C12 H12D 108.00 . . . no
C11 C12 H12C 108.00 . . . no
C11 C12 H12D 108.00 . . . no
H12C C12 H12D 107.00 . . . no
O10 N14 O11 121.4(4) . . . yes
O10 N14 O12 120.2(4) . . . yes
O11 N14 O12 118.3(4) . . . yes
O13 N13 O14 123.3(4) . . . yes
O13 N13 O15 116.0(4) . . . yes
O14 N13 O15 120.7(4) . . . yes
H18A O18 H18B 115.00 . . . no

loop_
_geom_bond_atom_site_label_1
_geom_bond_atom_site_label_2
_geom_bond_distance
_geom_bond_site_symmetry_1
_geom_bond_site_symmetry_2
_geom_bond_publ_flag
Cu1 O5 1.958(2) . . yes
Cu1 O7 2.001(2) . . yes
Cu1 O8 2.411(2) . . yes
Cu1 N5 1.966(3) . . yes
Cu1 N9 1.940(3) . . yes
Cu2 O3 2.000(3) . . yes
Cu2 O7 2.017(2) . . yes
Cu2 O9 2.251(3) . . yes
Cu2 N1 1.977(3) . . yes
Cu2 N6 1.948(3) . . yes
Cu3 O2 1.947(3) . . yes
Cu3 O7 1.997(2) . . yes
Cu3 O17 2.512(3) . . yes
Cu3 N2 1.941(3) . . yes
Cu3 N10 1.968(3) . . yes
Cu4 O4 2.122(3) . . yes
Cu4 O16 1.952(2) . . yes
Cu4 O18A 2.435(13) . . yes
Cu4 O19 2.098(15) . . yes
Cu4 O4 2.122(3) . 2_455 yes
Cu4 O16 1.952(2) . 2_455 yes
Cu4 O18A 2.435(13) . 2_455 yes
Cu4 O19 2.098(15) . 2_455 yes
O1 C3 1.246(5) . . yes
O2 C3 1.272(5) . . yes
O3 C7 1.273(5) . . yes
O4 C7 1.237(5) . . yes
O5 C11 1.263(4) . . yes
O6 C11 1.246(5) . . yes
O19 N15 1.309(16) . . yes
O20 N15 1.205(16) . . yes
O21 N15 1.234(13) . . yes
N1 N2 1.401(5) . . yes
N1 C1 1.327(5) . . yes
N2 C2 1.305(5) . . yes
N3 C2 1.354(5) . . yes
N3 C1 1.354(5) . . yes
N4 C1 1.338(5) . . yes
N5 C5 1.320(5) . . yes
N5 N6 1.399(5) . . yes
N6 C6 1.305(5) . . yes
N7 C5 1.360(5) . . yes
N7 C6 1.345(5) . . yes
O7 H7B 0.9400 . . no
O8 H8F 0.8700 . . no
N8 C5 1.326(5) . . yes
O8 H8E 0.8700 . . no
O9 H9A 0.8300 . . no
O9 H9B 0.8500 . . no
N9 C10 1.301(5) . . yes
N9 N10 1.394(4) . . yes
N10 C9 1.326(5) . . yes
N11 C10 1.348(5) . . yes
N11 C9 1.351(5) . . yes
N12 C9 1.329(5) . . yes
O16 H16A 0.8600 . . no
O16 H16B 0.8600 . . no
O17 H17B 0.8400 . . no
O17 H17A 0.8200 . . no
O18A H18D 0.8100 . . no
O18A H18C 0.8700 . . no
C2 C4 1.494(6) . . no
N3 H3 0.8600 . . no
C3 C4 1.504(7) . . no
N4 H4B 0.8600 . . no
N4 H4A 0.8600 . . no
C6 C8 1.476(5) . . no
N7 H7A 0.8600 . . no
C7 C8 1.515(5) . . no
N8 H8B 0.8600 . . no
N8 H8A 0.8600 . . no
C10 C12 1.491(5) . . no
O10 N14 1.251(6) . . yes
C11 C12 1.505(5) . . no
N11 H18 0.8600 . . no
O11 N14 1.238(5) . . yes
N12 H12A 0.8600 . . no
O12 N14 1.219(6) . . yes
N12 H12B 0.8600 . . no
C4 H4D 0.9700 . . no
C4 H4C 0.9700 . . no
C8 H8C 0.9700 . . no
C8 H8D 0.9700 . . no
C12 H12C 0.9700 . . no
C12 H12D 0.9700 . . no
O13 N13 1.221(6) . . yes
O14 N13 1.231(5) . . yes
O15 N13 1.218(6) . . yes
O19A N15A 1.266(9) . . yes
O18 H18A 0.8400 . . no
O18 H18B 0.8400 . . no

loop_
_geom_hbond_atom_site_label_D
_geom_hbond_atom_site_label_H
_geom_hbond_atom_site_label_A
_geom_hbond_distance_DH
_geom_hbond_distance_HA
_geom_hbond_distance_DA
_geom_hbond_angle_DHA
_geom_hbond_site_symmetry_A
_geom_hbond_publ_flag
N3 H3 O11 0.8600 2.2200 2.967(5) 145.00 2_666 yes
N3 H3 O12 0.8600 2.1800 2.984(5) 156.00 2_666 yes
N4 H4A O18 0.8600 2.6000 3.32(2) 142.00 1_555 yes
N4 H4A O11 0.8600 2.5900 3.276(5) 137.00 2_666 yes
N4 H4A O21A 0.8600 2.2100 2.95(2) 145.00 1_555 yes
N4 H4B O3 0.8600 2.1300 2.859(4) 142.00 . yes
N4 H4B O19A 0.8600 2.3800 2.819(7) 112.00 1_555 yes
N7 H7A O10 0.8600 1.9000 2.746(5) 167.00 2_655 yes
O7 H7B O11 0.9400 2.2000 2.961(4) 137.00 1_455 yes
O7 H7B O20A 0.9400 2.2700 2.924(7) 126.00 1_655 yes
O7 H7B O21A 0.9400 2.4100 3.04(2) 125.00 2_566 yes
O7 H7B O18 0.9400 2.4100 2.98(2) 118.00 2_566 yes
N8 H8A O5 0.8600 2.1700 2.861(4) 137.00 . yes
N8 H8A O18A 0.8600 2.4300 2.849(12) 111.00 1_655 yes
N8 H8B O12 0.8600 2.1300 2.954(6) 159.00 2_655 yes
O8 H8E O6 0.8700 1.8700 2.719(4) 164.00 2_665 yes
O8 H8F O9 0.8700 2.5100 3.015(4) 118.00 . yes
O8 H8F O17 0.8700 2.0700 2.858(4) 149.00 . yes
O9 H9A O8 0.8300 1.9900 2.818(4) 173.00 2_565 yes
O9 H9B O15 0.8500 2.0100 2.818(5) 157.00 1_555 yes
N12 H12A O2 0.8600 2.0800 2.796(5) 140.00 . yes
N12 H12B O14 0.8600 2.1400 2.882(5) 144.00 2_676 yes
O16 H16A N8 0.8600 2.6200 3.276(4) 134.00 2_555 yes
O16 H16B O6 0.8600 1.8100 2.651(4) 166.00 2_555 yes
O17 H17A O1 0.8200 2.0300 2.847(5) 169.00 2_676 yes
O17 H17B O14 0.8400 2.0600 2.887(5) 167.00 1_555 yes
N11 H18 O13 0.8600 2.2200 2.985(6) 147.00 1_655 yes
N11 H18 O15 0.8600 2.1800 2.926(5) 145.00 1_655 yes
O18A H18C O4 0.8700 2.2200 2.989(14) 148.00 . yes
O18A H18C O19A 0.8700 2.2100 2.765(13) 122.00 1_555 yes
O18A H18D O5 0.8100 2.2700 3.024(13) 156.00 1_455 yes
O18A H18D N8 0.8100 2.4100 2.849(12) 116.00 1_455 yes
C4 H4C O4 0.9700 2.5900 3.554(5) 174.00 2_566 yes
C4 H4C O20 0.9700 2.5700 2.913(15) 101.00 2_566 yes
C4 H4D O13 0.9700 2.4600 3.399(7) 162.00 2_576 yes
C8 H8C O18A 0.9700 2.3300 3.254(13) 159.00 2_455 yes
C8 H8C O19 0.9700 2.2700 3.120(15) 145.00 2_455 yes

loop_
_geom_torsion_atom_site_label_1
_geom_torsion_atom_site_label_2
_geom_torsion_atom_site_label_3
_geom_torsion_atom_site_label_4
_geom_torsion
_geom_torsion_site_symmetry_1
_geom_torsion_site_symmetry_2
_geom_torsion_site_symmetry_3
_geom_torsion_site_symmetry_4
_geom_torsion_publ_flag
O8 Cu1 O5 C11 103.4(3) . . . . no
N5 Cu1 O5 C11 -169.0(3) . . . . no
N9 Cu1 O5 C11 10.5(3) . . . . no
O8 Cu1 O7 Cu2 66.27(13) . . . . no
O8 Cu1 O7 Cu3 -75.32(12) . . . . no
N5 Cu1 O7 Cu2 -21.23(15) . . . . no
N5 Cu1 O7 Cu3 -162.82(14) . . . . no
N9 Cu1 O7 Cu2 159.17(15) . . . . no
N9 Cu1 O7 Cu3 17.58(15) . . . . no
O5 Cu1 N5 N6 -168.7(3) . . . . no
O5 Cu1 N5 C5 9.1(4) . . . . no
O7 Cu1 N5 N6 16.7(3) . . . . no
O7 Cu1 N5 C5 -165.5(4) . . . . no
O8 Cu1 N5 N6 -74.4(3) . . . . no
O8 Cu1 N5 C5 103.3(4) . . . . no
O5 Cu1 N9 N10 176.5(3) . . . . no
O5 Cu1 N9 C10 -4.2(3) . . . . no
O7 Cu1 N9 N10 -8.9(3) . . . . no
O7 Cu1 N9 C10 170.4(3) . . . . no
O8 Cu1 N9 N10 82.2(3) . . . . no
O8 Cu1 N9 C10 -98.5(3) . . . . no
O7 Cu2 O3 C7 -84.4(4) . . . . no
O9 Cu2 O3 C7 92.3(4) . . . . no
N1 Cu2 O3 C7 -176.1(4) . . . . no
N6 Cu2 O3 C7 -2.0(4) . . . . no
O3 Cu2 O7 Cu1 101.0(3) . . . . no
O3 Cu2 O7 Cu3 -117.5(3) . . . . no
O9 Cu2 O7 Cu1 -75.70(14) . . . . no
O9 Cu2 O7 Cu3 65.87(13) . . . . no
N1 Cu2 O7 Cu1 -166.60(15) . . . . no
N1 Cu2 O7 Cu3 -25.03(14) . . . . no
N6 Cu2 O7 Cu1 18.38(15) . . . . no
N6 Cu2 O7 Cu3 159.95(14) . . . . no
O3 Cu2 N1 N2 -179.1(3) . . . . no
O3 Cu2 N1 C1 -6.8(4) . . . . no
O7 Cu2 N1 N2 21.3(3) . . . . no
O7 Cu2 N1 C1 -166.5(4) . . . . no
O9 Cu2 N1 N2 -79.5(3) . . . . no
O9 Cu2 N1 C1 92.7(4) . . . . no
O3 Cu2 N6 N5 -166.8(3) . . . . no
O3 Cu2 N6 C6 6.3(3) . . . . no
O7 Cu2 N6 N5 -7.0(3) . . . . no
O7 Cu2 N6 C6 166.1(3) . . . . no
O9 Cu2 N6 N5 93.7(3) . . . . no
O9 Cu2 N6 C6 -93.2(3) . . . . no
O17 Cu3 O2 C3 106.8(4) . . . . no
N2 Cu3 O2 C3 12.2(4) . . . . no
N10 Cu3 O2 C3 -166.4(4) . . . . no
O17 Cu3 O7 Cu1 67.93(14) . . . . no
O17 Cu3 O7 Cu2 -73.75(13) . . . . no
N2 Cu3 O7 Cu1 162.37(14) . . . . no
N2 Cu3 O7 Cu2 20.69(14) . . . . no
N10 Cu3 O7 Cu1 -18.95(14) . . . . no
N10 Cu3 O7 Cu2 -160.63(14) . . . . no
O2 Cu3 N2 N1 179.2(3) . . . . no
O2 Cu3 N2 C2 -9.0(4) . . . . no
O7 Cu3 N2 N1 -5.8(3) . . . . no
O7 Cu3 N2 C2 166.1(4) . . . . no
O17 Cu3 N2 N1 90.1(3) . . . . no
O17 Cu3 N2 C2 -98.1(4) . . . . no
O2 Cu3 N10 N9 -171.8(3) . . . . no
O2 Cu3 N10 C9 4.4(4) . . . . no
O7 Cu3 N10 N9 13.2(3) . . . . no
O7 Cu3 N10 C9 -170.6(4) . . . . no
O17 Cu3 N10 N9 -82.8(3) . . . . no
O17 Cu3 N10 C9 93.4(4) . . . . no
O16 Cu4 O4 C7 122.4(4) . . . . no
O18A Cu4 O4 C7 -138.5(5) . . . . no
O16 Cu4 O4 C7 -57.6(4) 2_455 . . . no
O18A Cu4 O4 C7 41.5(5) 2_455 . . . no
Cu3 O2 C3 O1 170.9(3) . . . . no
Cu3 O2 C3 C4 -10.6(7) . . . . no
Cu2 O3 C7 O4 169.0(3) . . . . no
Cu2 O3 C7 C8 -14.4(6) . . . . no
Cu4 O4 C7 O3 167.2(3) . . . . no
Cu4 O4 C7 C8 -9.5(6) . . . . no
Cu1 O5 C11 O6 170.6(2) . . . . no
Cu1 O5 C11 C12 -10.6(5) . . . . no
Cu2 N1 N2 Cu3 -11.6(4) . . . . no
Cu2 N1 N2 C2 175.3(3) . . . . no
C1 N1 N2 Cu3 174.0(3) . . . . no
C1 N1 N2 C2 0.8(4) . . . . no
Cu2 N1 C1 N3 -173.7(3) . . . . no
Cu2 N1 C1 N4 7.0(7) . . . . no
N2 N1 C1 N3 -0.8(4) . . . . no
N2 N1 C1 N4 179.8(4) . . . . no
Cu3 N2 C2 N3 -173.4(3) . . . . no
Cu3 N2 C2 C4 6.0(7) . . . . no
N1 N2 C2 N3 -0.5(4) . . . . no
N1 N2 C2 C4 178.8(4) . . . . no
C2 N3 C1 N1 0.6(5) . . . . no
C2 N3 C1 N4 179.9(4) . . . . no
C1 N3 C2 N2 0.0(5) . . . . no
C1 N3 C2 C4 -179.4(4) . . . . no
Cu1 N5 N6 Cu2 -7.2(4) . . . . no
Cu1 N5 N6 C6 178.6(2) . . . . no
C5 N5 N6 Cu2 174.5(3) . . . . no
C5 N5 N6 C6 0.2(4) . . . . no
Cu1 N5 C5 N7 -178.4(3) . . . . no
Cu1 N5 C5 N8 3.2(6) . . . . no
N6 N5 C5 N7 -0.4(4) . . . . no
N6 N5 C5 N8 -178.9(4) . . . . no
Cu2 N6 C6 N7 -173.9(3) . . . . no
Cu2 N6 C6 C8 6.9(6) . . . . no
N5 N6 C6 N7 0.1(4) . . . . no
N5 N6 C6 C8 -179.1(4) . . . . no
C6 N7 C5 N5 0.5(4) . . . . no
C6 N7 C5 N8 179.0(4) . . . . no
C5 N7 C6 N6 -0.3(4) . . . . no
C5 N7 C6 C8 178.9(4) . . . . no
Cu1 N9 N10 Cu3 -3.2(4) . . . . no
Cu1 N9 N10 C9 179.7(3) . . . . no
C10 N9 N10 Cu3 177.4(3) . . . . no
C10 N9 N10 C9 0.2(4) . . . . no
Cu1 N9 C10 N11 -179.5(3) . . . . no
Cu1 N9 C10 C12 -0.9(6) . . . . no
N10 N9 C10 N11 -0.1(4) . . . . no
N10 N9 C10 C12 178.5(3) . . . . no
Cu3 N10 C9 N11 -176.7(3) . . . . no
Cu3 N10 C9 N12 3.0(6) . . . . no
N9 N10 C9 N11 -0.3(4) . . . . no
N9 N10 C9 N12 179.5(4) . . . . no
C10 N11 C9 N10 0.2(4) . . . . no
C10 N11 C9 N12 -179.5(4) . . . . no
C9 N11 C10 N9 -0.1(4) . . . . no
C9 N11 C10 C12 -178.7(3) . . . . no
N2 C2 C4 C3 -0.7(7) . . . . no
N3 C2 C4 C3 178.6(4) . . . . no
O1 C3 C4 C2 -178.9(4) . . . . no
O2 C3 C4 C2 2.6(6) . . . . no
N6 C6 C8 C7 -25.3(6) . . . . no
N7 C6 C8 C7 155.7(4) . . . . no
O3 C7 C8 C6 28.0(6) . . . . no
O4 C7 C8 C6 -155.3(4) . . . . no
N9 C10 C12 C11 3.5(6) . . . . no
N11 C10 C12 C11 -178.1(3) . . . . no
O5 C11 C12 C10 2.1(5) . . . . no
O6 C11 C12 C10 -179.1(3) . . . . no
